data_7013600
loop_
_publ_author_name
'Luke E. Turner'
'Matthew G. Thorn'
'R. D. Swartz II'
'Robert W. Chesnut'
'Phillip E. Fanwick'
'Ian P. Rothwell'

_publ_section_title
;
 Synthesis, stereochemistry, bonding and fluxionality of
 2-(inden-3-yl)phenols and their cyclopentadienyl titanium derivatives
;
_journal_issue 24
_journal_name_full 'Dalton Trans.'
_journal_page_first 4580
_journal_page_last 4589
_journal_paper_doi 10.1039/b310415j
_journal_year 2003
_chemical_formula_sum 'C28 H31 Cl O Ti'
_chemical_formula_weight 466.91
_chemical_name_systematic ' ?'
_space_group_IT_number 2
_symmetry_cell_setting triclinic
_symmetry_space_group_name_Hall '-P 1'
_symmetry_space_group_name_H-M 'P -1'
_atom_type_scat_source 'International Tables for Crystallography (Vol C)'
_audit_creation_date 10-08-00
_audit_creation_method from_MolEN_and_SHELXL
_audit_update_record ' ?'
_cell_angle_alpha 80.576(2)
_cell_angle_beta 84.7992(19)
_cell_angle_gamma 86.5059(12)
_cell_formula_units_Z 4
_cell_length_a 9.5121(4)
_cell_length_b 14.3700(5)
_cell_length_c 18.6606(7)
_cell_measurement_reflns_used 14089
_cell_measurement_temperature 150
_cell_measurement_theta_max 23
_cell_measurement_theta_min 5
_cell_volume 2503.15(17)
_computing_cell_refinement DENZO/SCALEPACK_(Otwinowski,_1996)
_computing_data_collection Collect_(Nonius,_1998)
_computing_data_reduction DENZO/SCALEPACK_(Otwinowski,_1996)
_computing_molecular_graphics
;
ORTEP (Johnson, 1976)
Xtal_GX (Hall, 1995)
PLUTON (Spek, 1991)
;
_computing_publication_material CIF_VAX_MolEN_(Fair,_1990)
_computing_structure_refinement SHELX97_(Sheldrick,_1997)
_computing_structure_solution Direct_methods_(SIR97,_Altomare_et_al.,_1997)
_diffrn_ambient_temperature 150
_diffrn_radiation_type MO-K\a
_diffrn_radiation_wavelength 0.71073
_diffrn_reflns_av_R_equivalents 0.061
_diffrn_reflns_limit_h_max 10
_diffrn_reflns_limit_h_min 0
_diffrn_reflns_limit_k_max 15
_diffrn_reflns_limit_k_min -15
_diffrn_reflns_limit_l_max 20
_diffrn_reflns_limit_l_min -20
_diffrn_reflns_number 14089
_diffrn_reflns_theta_max 23.34
_diffrn_reflns_theta_min 5.00
_exptl_absorpt_coefficient_mu 0.461
_exptl_absorpt_correction_T_max 0.9440
_exptl_absorpt_correction_T_min 0.3090
_exptl_absorpt_correction_type refined_empirical_(Otwinowski_&_Minor,_1996
_exptl_crystal_colour red
_exptl_crystal_density_diffrn 1.24
_exptl_crystal_description needle
_exptl_crystal_F_000 984
_exptl_crystal_size_max 0.35
_exptl_crystal_size_mid 0.15
_exptl_crystal_size_min 0.13
_refine_diff_density_max 0.59
_refine_diff_density_min -0.31
_refine_ls_d_res_high 0.93
_refine_ls_extinction_method none
_refine_ls_goodness_of_fit_ref 1.042
_refine_ls_hydrogen_treatment H_atoms_riding
_refine_ls_matrix_type full
_refine_ls_number_parameters 571
_refine_ls_number_reflns 6353
_refine_ls_number_restraints 0
_refine_ls_R_factor_gt 0.061
_refine_ls_shift/su_max 0.002
_refine_ls_structure_factor_coef Fsqd
_refine_ls_weighting_details 'w=1/[\s^2^(Fo^2^)+(0.0279P)^2^+3.1992P] where P=(Fo^2^+2Fc^2^)/3'
_refine_ls_weighting_scheme calc
_refine_ls_wR_factor_ref 0.112
_reflns_number_gt 5754
_reflns_number_total 6962
_reflns_threshold_expression >2.0\s(I)
_cod_data_source_file b310415j.txt
_cod_data_source_block LTP34A
_cod_depositor_comments
;
The following automatic conversions were performed:
'_refine_ls_weighting_scheme' value 'calc ' changed to 'calc' according to
'/home/saulius/struct/CIF-dictionaries/cif_core.dic' dictionary named
'cif_core.dic' version 2.4.1 from 2010-06-29.

Automatic conversion script
Id: cif_fix_enum 1527 2010-12-29 10:47:43Z saulius 
;
_cod_original_cell_volume 2503.2(3)
_cod_original_sg_symbol_H-M 'p -1'
_cod_original_formula_sum 'C28 H31 Cl1 O1 Ti1'
_cod_database_code 7013600

loop_
_symmetry_equiv_pos_as_xyz
'x, y, z'
'-x, -y, -z'

loop_
_atom_site_aniso_label
_atom_site_aniso_U_11
_atom_site_aniso_U_22
_atom_site_aniso_U_33
_atom_site_aniso_U_12
_atom_site_aniso_U_13
_atom_site_aniso_U_23
Ti(1) 0.0263(5) 0.0304(5) 0.0296(5) -0.0018(4) 0.0056(4) -0.0005(4)
Ti(2) 0.0243(5) 0.0265(5) 0.0290(5) -0.0016(4) 0.0040(4) -0.0013(4)
Cl(1) 0.0375(8) 0.0371(7) 0.0351(7) -0.0014(6) -0.0022(6) 0.0025(5)
Cl(2) 0.0426(8) 0.0291(7) 0.0412(7) 0.0055(6) 0.0088(6) 0.0023(5)
O(1) 0.0218(18) 0.0340(18) 0.0301(16) -0.0063(14) 0.0071(14) -0.0017(14)
O(2) 0.0266(19) 0.0287(18) 0.0331(17) -0.0093(14) 0.0060(15) -0.0017(14)
C(11) 0.018(3) 0.033(3) 0.021(2) -0.001(2) 0.003(2) 0.003(2)
C(12) 0.020(3) 0.028(3) 0.031(3) -0.003(2) 0.002(2) -0.001(2)
C(13) 0.027(3) 0.030(3) 0.038(3) -0.004(2) 0.007(2) 0.001(2)
C(14) 0.030(3) 0.028(3) 0.038(3) -0.002(2) 0.007(2) -0.005(2)
C(15) 0.032(3) 0.036(3) 0.031(3) -0.004(2) -0.001(2) -0.008(2)
C(16) 0.025(3) 0.032(3) 0.028(2) 0.001(2) -0.004(2) -0.005(2)
C(21) 0.026(3) 0.026(3) 0.025(2) 0.002(2) 0.004(2) 0.003(2)
C(22) 0.026(3) 0.024(3) 0.025(2) -0.003(2) 0.003(2) 0.003(2)
C(23) 0.027(3) 0.032(3) 0.029(3) -0.010(2) -0.003(2) 0.003(2)
C(24) 0.023(3) 0.040(3) 0.029(3) -0.004(2) -0.005(2) 0.004(2)
C(25) 0.033(3) 0.037(3) 0.026(2) -0.001(2) -0.007(2) -0.004(2)
C(26) 0.024(3) 0.025(3) 0.029(2) -0.002(2) -0.002(2) 0.000(2)
C(111) 0.018(3) 0.061(4) 0.042(3) -0.008(3) 0.009(2) -0.006(3)
C(112) 0.031(3) 0.045(4) 0.054(4) 0.005(3) 0.019(3) 0.004(3)
C(113) 0.036(3) 0.066(4) 0.048(3) -0.004(3) 0.023(3) -0.015(3)
C(114) 0.038(4) 0.068(4) 0.034(3) -0.008(3) 0.015(3) 0.008(3)
C(115) 0.034(3) 0.049(3) 0.045(3) -0.015(3) 0.011(3) 0.002(3)
C(121) 0.024(3) 0.022(3) 0.035(3) -0.007(2) 0.008(2) 0.001(2)
C(122) 0.025(3) 0.028(3) 0.035(3) -0.009(2) -0.002(2) 0.001(2)
C(123) 0.043(3) 0.039(3) 0.033(3) -0.007(3) 0.011(3) -0.009(2)
C(124) 0.040(3) 0.028(3) 0.037(3) 0.000(3) 0.015(3) -0.002(2)
C(125) 0.054(4) 0.036(3) 0.058(4) 0.004(3) 0.018(3) -0.004(3)
C(126) 0.064(5) 0.035(3) 0.076(4) 0.022(3) 0.030(4) 0.007(3)
C(127) 0.053(4) 0.054(4) 0.062(4) 0.022(3) 0.008(3) 0.014(3)
C(128) 0.047(4) 0.043(3) 0.038(3) 0.007(3) 0.005(3) 0.003(2)
C(129) 0.035(3) 0.025(3) 0.035(3) 0.000(2) 0.009(2) 0.004(2)
C(141) 0.040(4) 0.044(3) 0.064(4) -0.007(3) 0.026(3) -0.014(3)
C(142) 0.038(4) 0.140(6) 0.062(4) 0.020(4) 0.021(3) 0.006(4)
C(143) 0.074(5) 0.125(6) 0.054(4) 0.026(4) 0.025(4) 0.017(4)
C(144) 0.183(10) 0.134(8) 0.257(11) -0.112(7) 0.198(9) -0.119(8)
C(161) 0.028(3) 0.037(3) 0.045(3) -0.011(2) 0.004(2) -0.015(2)
C(162) 0.045(4) 0.039(3) 0.058(3) -0.018(3) -0.001(3) 0.003(3)
C(163) 0.056(4) 0.057(4) 0.071(4) -0.032(3) 0.020(3) -0.031(3)
C(164) 0.034(3) 0.057(4) 0.060(3) -0.014(3) -0.009(3) -0.011(3)
C(211) 0.023(3) 0.042(3) 0.041(3) -0.005(2) 0.005(2) -0.004(3)
C(212) 0.025(3) 0.033(3) 0.042(3) 0.001(2) 0.008(2) -0.001(2)
C(213) 0.032(3) 0.041(3) 0.037(3) 0.001(2) 0.009(2) -0.013(2)
C(214) 0.040(3) 0.046(4) 0.031(3) 0.006(3) 0.015(2) 0.000(3)
C(215) 0.026(3) 0.033(3) 0.051(3) -0.005(2) 0.022(3) -0.003(3)
C(221) 0.018(3) 0.024(3) 0.029(3) -0.007(2) 0.005(2) 0.001(2)
C(222) 0.013(3) 0.029(3) 0.040(3) -0.003(2) 0.001(2) 0.002(2)
C(223) 0.025(3) 0.035(3) 0.032(3) -0.002(2) -0.004(2) -0.003(2)
C(224) 0.019(3) 0.029(3) 0.034(3) -0.005(2) 0.001(2) -0.002(2)
C(225) 0.029(3) 0.032(3) 0.044(3) -0.005(2) -0.002(2) -0.008(2)
C(226) 0.029(3) 0.028(3) 0.062(3) -0.002(2) -0.003(3) -0.009(3)
C(227) 0.027(3) 0.027(3) 0.058(3) 0.000(2) -0.010(3) 0.008(3)
C(228) 0.029(3) 0.029(3) 0.039(3) -0.010(2) -0.004(2) 0.001(2)
C(229) 0.023(3) 0.024(3) 0.028(3) -0.005(2) -0.001(2) 0.005(2)
C(241) 0.037(3) 0.065(4) 0.023(3) -0.011(3) 0.003(2) -0.001(3)
C(242) 0.038(4) 0.075(4) 0.037(3) -0.004(3) 0.009(3) -0.009(3)
C(243) 0.053(4) 0.119(5) 0.036(3) -0.017(4) 0.010(3) -0.027(3)
C(244) 0.052(4) 0.092(5) 0.037(3) -0.010(3) 0.009(3) 0.014(3)
C(261) 0.040(3) 0.039(3) 0.041(3) -0.018(3) -0.001(2) -0.005(2)
C(262) 0.030(3) 0.080(4) 0.066(4) -0.016(3) -0.006(3) -0.024(3)
C(263) 0.076(5) 0.040(3) 0.054(3) -0.031(3) 0.002(3) 0.006(3)
C(264) 0.055(4) 0.066(4) 0.052(3) -0.029(3) 0.002(3) -0.018(3)

loop_
_atom_site_label
_atom_site_fract_x
_atom_site_fract_y
_atom_site_fract_z
_atom_site_U_iso_or_equiv
_atom_site_thermal_displace_type
_atom_site_calc_flag
Ti(1) 0.06615(9) 1.20450(6) 0.36007(4) 0.0297(3) Uani ?
Ti(2) 0.59519(8) 0.72031(5) 0.38848(4) 0.0273(3) Uani ?
Cl(1) 0.20836(13) 1.08852(8) 0.42997(6) 0.0376(4) Uani ?
Cl(2) 0.71167(13) 0.57739(8) 0.44182(6) 0.0396(4) Uani ?
O(1) 0.0798(3) 1.13507(19) 0.28022(14) 0.0294(9) Uani ?
O(2) 0.5449(3) 0.67205(19) 0.30539(14) 0.0300(9) Uani ?
C(11) 0.1887(5) 1.1384(3) 0.2276(2) 0.0251(14) Uani ?
C(12) 0.2776(5) 1.2137(3) 0.2209(2) 0.0269(16) Uani ?
C(13) 0.3898(5) 1.2243(3) 0.1677(2) 0.0329(16) Uani ?
C(14) 0.4180(5) 1.1586(3) 0.1212(2) 0.0326(16) Uani ?
C(15) 0.3293(5) 1.0831(3) 0.1301(2) 0.0327(16) Uani ?
C(16) 0.2138(5) 1.0690(3) 0.1824(2) 0.0283(14) Uani ?
C(21) 0.6231(5) 0.6715(3) 0.2410(2) 0.0270(14) Uani ?
C(22) 0.7416(5) 0.7269(3) 0.2292(2) 0.0260(14) Uani ?
C(23) 0.8303(5) 0.7283(3) 0.1663(2) 0.0298(16) Uani ?
C(24) 0.8019(5) 0.6760(3) 0.1131(2) 0.0315(16) Uani ?
C(25) 0.6822(5) 0.6237(3) 0.1260(2) 0.0319(14) Uani ?
C(26) 0.5886(5) 0.6185(3) 0.1886(2) 0.0265(14) Uani ?
C(111) -0.1716(5) 1.1674(4) 0.3563(3) 0.0410(18) Uani ?
C(112) -0.1691(5) 1.2608(4) 0.3696(3) 0.0463(19) Uani ?
C(113) -0.1210(5) 1.2573(4) 0.4386(3) 0.0509(18) Uani ?
C(114) -0.0917(5) 1.1636(4) 0.4668(3) 0.0494(19) Uani ?
C(115) -0.1219(5) 1.1080(4) 0.4156(3) 0.0441(16) Uani ?
C(121) 0.2366(5) 1.2772(3) 0.2750(2) 0.0280(16) Uani ?
C(122) 0.2868(5) 1.2756(3) 0.3435(2) 0.0297(16) Uani ?
C(123) 0.1976(5) 1.3316(3) 0.3843(2) 0.0386(16) Uani ?
C(124) 0.0964(5) 1.3798(3) 0.3376(2) 0.0365(16) Uani ?
C(125) -0.0088(6) 1.4525(4) 0.3458(3) 0.0514(19) Uani ?
C(126) -0.0891(6) 1.4839(4) 0.2897(3) 0.063(2) Uani ?
C(127) -0.0735(6) 1.4443(4) 0.2247(3) 0.061(2) Uani ?
C(128) 0.0255(6) 1.3742(3) 0.2145(3) 0.0446(17) Uani ?
C(129) 0.1165(5) 1.3430(3) 0.2713(2) 0.0334(16) Uani ?
C(141) 0.5435(6) 1.1664(4) 0.0631(3) 0.0504(19) Uani ?
C(142) 0.6428(6) 1.0822(5) 0.0775(3) 0.085(2) Uani ?
C(143) 0.4894(7) 1.1629(5) -0.0136(3) 0.091(3) Uani ?
C(144) 0.6108(10) 1.2570(6) 0.0536(6) 0.190(5) Uani ?
C(161) 0.1236(5) 0.9826(3) 0.1919(2) 0.0358(16) Uani ?
C(162) 0.1321(6) 0.9277(3) 0.2694(3) 0.0481(18) Uani ?
C(163) 0.1750(6) 0.9148(4) 0.1389(3) 0.059(2) Uani ?
C(164) -0.0312(5) 1.0137(4) 0.1797(3) 0.0493(18) Uani ?
C(211) 0.3434(5) 0.7317(3) 0.4045(3) 0.0360(16) Uani ?
C(212) 0.3966(5) 0.8125(3) 0.4239(2) 0.0347(16) Uani ?
C(213) 0.4687(5) 0.7835(3) 0.4869(2) 0.0367(16) Uani ?
C(214) 0.4614(5) 0.6860(4) 0.5056(2) 0.0411(18) Uani ?
C(215) 0.3868(5) 0.6532(3) 0.4536(3) 0.0385(16) Uani ?
C(221) 0.7586(4) 0.7776(3) 0.2902(2) 0.0244(16) Uani ?
C(222) 0.8350(4) 0.7484(3) 0.3511(2) 0.0283(16) Uani ?
C(223) 0.7927(5) 0.8055(3) 0.4053(2) 0.0308(16) Uani ?
C(224) 0.6979(5) 0.8783(3) 0.3746(2) 0.0277(16) Uani ?
C(225) 0.6340(5) 0.9608(3) 0.3993(3) 0.0347(16) Uani ?
C(226) 0.5509(5) 1.0191(3) 0.3547(3) 0.0395(16) Uani ?
C(227) 0.5212(5) 0.9992(3) 0.2861(3) 0.0386(16) Uani ?
C(228) 0.5784(5) 0.9200(3) 0.2613(2) 0.0326(16) Uani ?
C(229) 0.6715(5) 0.8591(3) 0.3042(2) 0.0259(16) Uani ?
C(241) 0.9066(5) 0.6749(4) 0.0449(2) 0.0423(18) Uani ?
C(242) 1.0525(5) 0.6380(4) 0.0687(3) 0.0507(19) Uani ?
C(243) 0.8593(6) 0.6104(5) -0.0061(3) 0.068(2) Uani ?
C(244) 0.9189(6) 0.7745(4) 0.0025(3) 0.064(2) Uani ?
C(261) 0.4613(5) 0.5574(3) 0.2015(2) 0.0396(16) Uani ?
C(262) 0.3258(5) 0.6182(4) 0.2141(3) 0.0566(19) Uani ?
C(263) 0.4790(6) 0.4808(3) 0.2686(3) 0.057(2) Uani ?
C(264) 0.4421(6) 0.5065(4) 0.1368(3) 0.0560(19) Uani ?
H(13) 0.4463 1.2759 0.1634 0.0430 Uiso calc
H(15) 0.3482 1.0387 0.0991 0.0420 Uiso calc
H(23) 0.9097 0.7645 0.1593 0.0390 Uiso calc
H(25) 0.6625 0.5893 0.0903 0.0410 Uiso calc
H(111) -0.2015 1.1488 0.3149 0.0530 Uiso calc
H(112) -0.1948 1.3150 0.3381 0.0600 Uiso calc
H(113) -0.1105 1.3089 0.4615 0.0660 Uiso calc
H(114) -0.0578 1.1414 0.5120 0.0640 Uiso calc
H(115) -0.1106 1.0426 0.4206 0.0570 Uiso calc
H(122) 0.3678 1.2421 0.3595 0.0390 Uiso calc
H(123) 0.2030 1.3367 0.4330 0.0500 Uiso calc
H(125) -0.0223 1.4780 0.3887 0.0670 Uiso calc
H(126) -0.1564 1.5328 0.2940 0.0830 Uiso calc
H(127) -0.1325 1.4667 0.1879 0.0790 Uiso calc
H(128) 0.0335 1.3476 0.1720 0.0580 Uiso calc
H(14A) 0.7202 1.0868 0.0405 0.1110 Uiso calc
H(14B) 0.5938 1.0259 0.0768 0.1110 Uiso calc
H(14C) 0.6781 1.0796 0.1244 0.1110 Uiso calc
H(14D) 0.5678 1.1686 -0.0501 0.1180 Uiso calc
H(14E) 0.4213 1.2140 -0.0250 0.1180 Uiso calc
H(14F) 0.4464 1.1039 -0.0126 0.1180 Uiso calc
H(14G) 0.6643 1.2591 0.0945 0.2470 Uiso calc
H(14H) 0.5396 1.3075 0.0504 0.2470 Uiso calc
H(14I) 0.6728 1.2640 0.0097 0.2470 Uiso calc
H(16A) 0.2282 0.9063 0.2764 0.0630 Uiso calc
H(16B) 0.0736 0.8744 0.2760 0.0630 Uiso calc
H(16C) 0.0999 0.9683 0.3042 0.0630 Uiso calc
H(16D) 0.1648 0.9456 0.0898 0.0770 Uiso calc
H(16E) 0.1199 0.8597 0.1490 0.0770 Uiso calc
H(16F) 0.2727 0.8966 0.1445 0.0770 Uiso calc
H(16G) -0.0655 1.0556 0.2132 0.0640 Uiso calc
H(16H) -0.0875 0.9592 0.1878 0.0640 Uiso calc
H(16I) -0.0371 1.0457 0.1307 0.0640 Uiso calc
H(211) 0.2888 0.7306 0.3658 0.0470 Uiso calc
H(212) 0.3861 0.8740 0.3994 0.0450 Uiso calc
H(213) 0.5135 0.8227 0.5117 0.0480 Uiso calc
H(214) 0.4993 0.6489 0.5455 0.0540 Uiso calc
H(215) 0.3695 0.5906 0.4522 0.0500 Uiso calc
H(222) 0.9033 0.6991 0.3554 0.0370 Uiso calc
H(223) 0.8217 0.7968 0.4523 0.0400 Uiso calc
H(225) 0.6491 0.9742 0.4450 0.0450 Uiso calc
H(226) 0.5118 1.0743 0.3698 0.0510 Uiso calc
H(227) 0.4619 1.0405 0.2575 0.0500 Uiso calc
H(228) 0.5565 0.9062 0.2167 0.0420 Uiso calc
H(24A) 1.1175 0.6362 0.0265 0.0660 Uiso calc
H(24B) 1.0456 0.5755 0.0961 0.0660 Uiso calc
H(24C) 1.0857 0.6791 0.0986 0.0660 Uiso calc
H(24D) 0.9272 0.6107 -0.0474 0.0880 Uiso calc
H(24E) 0.7687 0.6332 -0.0223 0.0880 Uiso calc
H(24F) 0.8525 0.5471 0.0199 0.0880 Uiso calc
H(24G) 0.9468 0.8156 0.0339 0.0830 Uiso calc
H(24H) 0.8293 0.7970 -0.0151 0.0830 Uiso calc
H(24I) 0.9886 0.7738 -0.0380 0.0830 Uiso calc
H(26A) 0.3299 0.6454 0.2575 0.0740 Uiso calc
H(26B) 0.2455 0.5796 0.2196 0.0740 Uiso calc
H(26C) 0.3173 0.6677 0.1732 0.0740 Uiso calc
H(26D) 0.5614 0.4410 0.2597 0.0750 Uiso calc
H(26E) 0.3971 0.4434 0.2778 0.0750 Uiso calc
H(26F) 0.4897 0.5103 0.3103 0.0750 Uiso calc
H(26G) 0.4319 0.5523 0.0938 0.0730 Uiso calc
H(26H) 0.3590 0.4703 0.1473 0.0730 Uiso calc
H(26I) 0.5232 0.4652 0.1291 0.0730 Uiso calc

loop_
_geom_angle_atom_site_label_1
_geom_angle_atom_site_label_2
_geom_angle_atom_site_label_3
_geom_angle
_geom_angle_publ_flag
O(1) Ti(1) C(121) 74.28(13) ?
O(1) Ti(1) C(112) 104.77(17) ?
C(121) Ti(1) C(112) 122.93(17) ?
O(1) Ti(1) C(122) 101.37(14) ?
C(121) Ti(1) C(122) 34.72(14) ?
C(112) Ti(1) C(122) 134.64(17) ?
O(1) Ti(1) C(111) 78.23(15) ?
C(121) Ti(1) C(111) 134.51(17) ?
C(112) Ti(1) C(111) 34.80(16) ?
C(122) Ti(1) C(111) 165.61(17) ?
O(1) Ti(1) C(113) 135.25(17) ?
C(121) Ti(1) C(113) 135.36(18) ?
C(112) Ti(1) C(113) 34.57(17) ?
C(122) Ti(1) C(113) 121.07(17) ?
C(111) Ti(1) C(113) 57.10(18) ?
O(1) Ti(1) Cl(1) 92.20(9) ?
C(121) Ti(1) Cl(1) 100.88(12) ?
C(112) Ti(1) Cl(1) 135.71(13) ?
C(122) Ti(1) Cl(1) 78.53(11) ?
C(111) Ti(1) Cl(1) 115.84(13) ?
C(113) Ti(1) Cl(1) 108.50(15) ?
O(1) Ti(1) C(115) 88.38(15) ?
C(121) Ti(1) C(115) 162.20(17) ?
C(112) Ti(1) C(115) 57.10(18) ?
C(122) Ti(1) C(115) 159.76(17) ?
C(111) Ti(1) C(115) 33.85(16) ?
C(113) Ti(1) C(115) 56.66(19) ?
Cl(1) Ti(1) C(115) 83.45(14) ?
O(1) Ti(1) C(114) 122.17(17) ?
C(121) Ti(1) C(114) 163.54(18) ?
C(112) Ti(1) C(114) 56.82(18) ?
C(122) Ti(1) C(114) 131.46(17) ?
C(111) Ti(1) C(114) 56.47(18) ?
C(113) Ti(1) C(114) 33.75(17) ?
Cl(1) Ti(1) C(114) 79.39(14) ?
C(115) Ti(1) C(114) 34.07(16) ?
O(1) Ti(1) C(123) 132.06(14) ?
C(121) Ti(1) C(123) 57.97(15) ?
C(112) Ti(1) C(123) 104.35(18) ?
C(122) Ti(1) C(123) 34.06(14) ?
C(111) Ti(1) C(123) 139.08(17) ?
C(113) Ti(1) C(123) 87.28(18) ?
Cl(1) Ti(1) C(123) 92.72(13) ?
C(115) Ti(1) C(123) 139.55(16) ?
C(114) Ti(1) C(123) 105.60(18) ?
O(1) Ti(1) C(129) 87.12(13) ?
C(121) Ti(1) C(129) 35.19(15) ?
C(112) Ti(1) C(129) 88.19(17) ?
C(122) Ti(1) C(129) 56.73(16) ?
C(111) Ti(1) C(129) 109.00(17) ?
C(113) Ti(1) C(129) 103.76(18) ?
Cl(1) Ti(1) C(129) 134.01(13) ?
C(115) Ti(1) C(129) 142.39(18) ?
C(114) Ti(1) C(129) 137.50(18) ?
C(123) Ti(1) C(129) 56.75(16) ?
O(1) Ti(1) C(124) 120.40(13) ?
C(121) Ti(1) C(124) 56.89(14) ?
C(112) Ti(1) C(124) 79.25(17) ?
C(122) Ti(1) C(124) 55.53(16) ?
C(111) Ti(1) C(124) 112.02(18) ?
C(113) Ti(1) C(124) 78.57(17) ?
Cl(1) Ti(1) C(124) 126.37(13) ?
C(115) Ti(1) C(124) 133.43(17) ?
C(114) Ti(1) C(124) 109.56(17) ?
C(123) Ti(1) C(124) 33.67(15) ?
C(129) Ti(1) C(124) 33.31(14) ?
O(2) Ti(2) C(212) 105.17(15) ?
O(2) Ti(2) C(222) 99.08(13) ?
C(212) Ti(2) C(222) 135.34(16) ?
O(2) Ti(2) C(221) 73.29(13) ?
C(212) Ti(2) C(221) 121.78(15) ?
C(222) Ti(2) C(221) 34.34(14) ?
O(2) Ti(2) C(223) 131.00(14) ?
C(212) Ti(2) C(223) 105.06(16) ?
C(222) Ti(2) C(223) 34.86(14) ?
C(221) Ti(2) C(223) 58.09(15) ?
O(2) Ti(2) C(213) 135.30(15) ?
C(212) Ti(2) C(213) 34.60(15) ?
C(222) Ti(2) C(213) 123.34(16) ?
C(221) Ti(2) C(213) 135.74(16) ?
C(223) Ti(2) C(213) 88.65(16) ?
O(2) Ti(2) Cl(2) 95.38(9) ?
C(212) Ti(2) Cl(2) 134.72(12) ?
C(222) Ti(2) Cl(2) 77.91(11) ?
C(221) Ti(2) Cl(2) 102.54(11) ?
C(223) Ti(2) Cl(2) 89.79(11) ?
C(213) Ti(2) Cl(2) 105.88(12) ?
O(2) Ti(2) C(211) 78.43(14) ?
C(212) Ti(2) C(211) 34.55(15) ?
C(222) Ti(2) C(211) 164.31(16) ?
C(221) Ti(2) C(211) 132.44(16) ?
C(223) Ti(2) C(211) 139.60(15) ?
C(213) Ti(2) C(211) 56.90(16) ?
Cl(2) Ti(2) C(211) 117.66(12) ?
O(2) Ti(2) C(215) 87.79(15) ?
C(212) Ti(2) C(215) 57.17(16) ?
C(222) Ti(2) C(215) 161.54(16) ?
C(221) Ti(2) C(215) 160.26(16) ?
C(223) Ti(2) C(215) 141.19(16) ?
C(213) Ti(2) C(215) 56.68(16) ?
Cl(2) Ti(2) C(215) 84.43(12) ?
C(211) Ti(2) C(215) 34.01(15) ?
O(2) Ti(2) C(214) 121.43(16) ?
C(212) Ti(2) C(214) 56.73(16) ?
C(222) Ti(2) C(214) 134.29(17) ?
C(221) Ti(2) C(214) 165.27(17) ?
C(223) Ti(2) C(214) 107.34(17) ?
C(213) Ti(2) C(214) 33.70(15) ?
Cl(2) Ti(2) C(214) 78.07(12) ?
C(211) Ti(2) C(214) 56.27(17) ?
C(215) Ti(2) C(214) 33.96(15) ?
O(2) Ti(2) C(229) 86.84(13) ?
C(212) Ti(2) C(229) 87.50(15) ?
C(222) Ti(2) C(229) 56.76(15) ?
C(221) Ti(2) C(229) 34.84(14) ?
C(223) Ti(2) C(229) 57.12(15) ?
C(213) Ti(2) C(229) 103.98(16) ?
Cl(2) Ti(2) C(229) 134.28(11) ?
C(211) Ti(2) C(229) 107.55(16) ?
C(215) Ti(2) C(229) 141.25(16) ?
C(214) Ti(2) C(229) 137.68(16) ?
O(2) Ti(2) C(224) 120.59(13) ?
C(212) Ti(2) C(224) 79.16(15) ?
C(222) Ti(2) C(224) 56.19(14) ?
C(221) Ti(2) C(224) 56.98(13) ?
C(223) Ti(2) C(224) 33.83(14) ?
C(213) Ti(2) C(224) 79.01(15) ?
Cl(2) Ti(2) C(224) 123.59(11) ?
C(211) Ti(2) C(224) 111.53(15) ?
C(215) Ti(2) C(224) 133.69(15) ?
C(214) Ti(2) C(224) 110.17(16) ?
C(229) Ti(2) C(224) 33.76(13) ?
C(11) O(1) Ti(1) 124.8(3) ?
C(21) O(2) Ti(2) 127.3(3) ?
O(1) C(11) C(12) 116.9(4) ?
O(1) C(11) C(16) 122.3(4) ?
C(12) C(11) C(16) 120.8(4) ?
C(13) C(12) C(11) 121.2(4) ?
C(13) C(12) C(121) 126.2(4) ?
C(11) C(12) C(121) 112.6(4) ?
C(14) C(13) C(12) 120.3(4) ?
C(13) C(14) C(15) 117.2(4) ?
C(13) C(14) C(141) 121.8(4) ?
C(15) C(14) C(141) 120.9(4) ?
C(14) C(15) C(16) 125.1(4) ?
C(15) C(16) C(11) 115.4(4) ?
C(15) C(16) C(161) 122.8(4) ?
C(11) C(16) C(161) 121.7(4) ?
O(2) C(21) C(22) 116.2(4) ?
O(2) C(21) C(26) 122.5(4) ?
C(22) C(21) C(26) 121.3(4) ?
C(23) C(22) C(21) 120.4(4) ?
C(23) C(22) C(221) 126.7(4) ?
C(21) C(22) C(221) 112.9(4) ?
C(22) C(23) C(24) 120.5(4) ?
C(25) C(24) C(23) 117.5(4) ?
C(25) C(24) C(241) 122.9(4) ?
C(23) C(24) C(241) 119.6(4) ?
C(24) C(25) C(26) 125.0(4) ?
C(25) C(26) C(21) 115.3(4) ?
C(25) C(26) C(261) 123.1(4) ?
C(21) C(26) C(261) 121.5(4) ?
C(115) C(111) C(112) 108.0(5) ?
C(115) C(111) Ti(1) 73.9(3) ?
C(112) C(111) Ti(1) 71.4(3) ?
C(113) C(112) C(111) 107.6(5) ?
C(113) C(112) Ti(1) 74.1(3) ?
C(111) C(112) Ti(1) 73.8(3) ?
C(114) C(113) C(112) 108.1(5) ?
C(114) C(113) Ti(1) 74.2(3) ?
C(112) C(113) Ti(1) 71.3(3) ?
C(113) C(114) C(115) 108.2(5) ?
C(113) C(114) Ti(1) 72.0(3) ?
C(115) C(114) Ti(1) 72.5(3) ?
C(111) C(115) C(114) 108.1(5) ?
C(111) C(115) Ti(1) 72.3(3) ?
C(114) C(115) Ti(1) 73.4(3) ?
C(122) C(121) C(129) 106.2(4) ?
C(122) C(121) C(12) 128.7(4) ?
C(129) C(121) C(12) 124.3(4) ?
C(122) C(121) Ti(1) 73.8(2) ?
C(129) C(121) Ti(1) 75.5(2) ?
C(12) C(121) Ti(1) 108.2(3) ?
C(123) C(122) C(121) 110.2(4) ?
C(123) C(122) Ti(1) 74.4(3) ?
C(121) C(122) Ti(1) 71.4(2) ?
C(122) C(123) C(124) 107.5(4) ?
C(122) C(123) Ti(1) 71.6(2) ?
C(124) C(123) Ti(1) 77.6(3) ?
C(129) C(124) C(125) 119.7(5) ?
C(129) C(124) C(123) 107.2(4) ?
C(125) C(124) C(123) 133.1(5) ?
C(129) C(124) Ti(1) 69.5(2) ?
C(125) C(124) Ti(1) 127.6(3) ?
C(123) C(124) Ti(1) 68.7(3) ?
C(126) C(125) C(124) 118.5(5) ?
C(125) C(126) C(127) 121.8(5) ?
C(128) C(127) C(126) 121.8(5) ?
C(127) C(128) C(129) 117.7(5) ?
C(124) C(129) C(128) 120.4(4) ?
C(124) C(129) C(121) 108.4(4) ?
C(128) C(129) C(121) 131.2(4) ?
C(124) C(129) Ti(1) 77.2(3) ?
C(128) C(129) Ti(1) 120.7(3) ?
C(121) C(129) Ti(1) 69.3(2) ?
C(144) C(141) C(142) 114.3(7) ?
C(144) C(141) C(14) 113.2(4) ?
C(142) C(141) C(14) 109.8(4) ?
C(144) C(141) C(143) 104.1(6) ?
C(142) C(141) C(143) 105.5(4) ?
C(14) C(141) C(143) 109.4(4) ?
C(163) C(161) C(16) 112.3(4) ?
C(163) C(161) C(162) 107.3(4) ?
C(16) C(161) C(162) 109.2(4) ?
C(163) C(161) C(164) 108.5(4) ?
C(16) C(161) C(164) 110.2(4) ?
C(162) C(161) C(164) 109.4(4) ?
C(215) C(211) C(212) 108.1(4) ?
C(215) C(211) Ti(2) 73.5(3) ?
C(212) C(211) Ti(2) 71.3(3) ?
C(213) C(212) C(211) 107.6(4) ?
C(213) C(212) Ti(2) 73.8(3) ?
C(211) C(212) Ti(2) 74.2(3) ?
C(214) C(213) C(212) 108.2(4) ?
C(214) C(213) Ti(2) 74.8(3) ?
C(212) C(213) Ti(2) 71.6(2) ?
C(213) C(214) C(215) 108.2(4) ?
C(213) C(214) Ti(2) 71.5(3) ?
C(215) C(214) Ti(2) 72.1(2) ?
C(211) C(215) C(214) 107.8(4) ?
C(211) C(215) Ti(2) 72.5(3) ?
C(214) C(215) Ti(2) 73.9(3) ?
C(222) C(221) C(229) 107.1(4) ?
C(222) C(221) C(22) 128.6(4) ?
C(229) C(221) C(22) 123.1(4) ?
C(222) C(221) Ti(2) 72.7(2) ?
C(229) C(221) Ti(2) 75.1(2) ?
C(22) C(221) Ti(2) 108.3(3) ?
C(221) C(222) C(223) 109.7(4) ?
C(221) C(222) Ti(2) 72.9(2) ?
C(223) C(222) Ti(2) 73.0(2) ?
C(222) C(223) C(224) 107.5(4) ?
C(222) C(223) Ti(2) 72.1(2) ?
C(224) C(223) Ti(2) 77.6(3) ?
C(223) C(224) C(225) 133.1(4) ?
C(223) C(224) C(229) 107.5(4) ?
C(225) C(224) C(229) 119.4(4) ?
C(223) C(224) Ti(2) 68.6(2) ?
C(225) C(224) Ti(2) 127.1(3) ?
C(229) C(224) Ti(2) 70.9(2) ?
C(226) C(225) C(224) 118.4(4) ?
C(225) C(226) C(227) 122.4(4) ?
C(228) C(227) C(226) 120.7(4) ?
C(227) C(228) C(229) 119.1(4) ?
C(228) C(229) C(224) 119.9(4) ?
C(228) C(229) C(221) 132.2(4) ?
C(224) C(229) C(221) 107.9(4) ?
C(228) C(229) Ti(2) 123.1(3) ?
C(224) C(229) Ti(2) 75.3(2) ?
C(221) C(229) Ti(2) 70.0(2) ?
C(244) C(241) C(242) 108.8(4) ?
C(244) C(241) C(243) 108.7(4) ?
C(242) C(241) C(243) 108.3(4) ?
C(244) C(241) C(24) 110.0(4) ?
C(242) C(241) C(24) 109.2(4) ?
C(243) C(241) C(24) 111.8(4) ?
C(26) C(261) C(262) 110.1(4) ?
C(26) C(261) C(264) 112.9(4) ?
C(262) C(261) C(264) 107.4(4) ?
C(26) C(261) C(263) 109.4(4) ?
C(262) C(261) C(263) 109.6(4) ?
C(264) C(261) C(263) 107.3(4) ?

loop_
_geom_bond_atom_site_label_1
_geom_bond_atom_site_label_2
_geom_bond_distance
_geom_bond_publ_flag
Ti(1) O(1) 1.915(3) ?
Ti(1) C(121) 2.332(4) ?
Ti(1) C(112) 2.334(5) ?
Ti(1) C(122) 2.363(4) ?
Ti(1) C(111) 2.365(5) ?
Ti(1) C(113) 2.370(5) ?
Ti(1) Cl(1) 2.3753(14) ?
Ti(1) C(115) 2.386(5) ?
Ti(1) C(114) 2.398(5) ?
Ti(1) C(123) 2.399(5) ?
Ti(1) C(129) 2.414(4) ?
Ti(1) C(124) 2.514(5) ?
Ti(2) O(2) 1.908(3) ?
Ti(2) C(212) 2.348(4) ?
Ti(2) C(222) 2.363(4) ?
Ti(2) C(221) 2.366(4) ?
Ti(2) C(223) 2.374(4) ?
Ti(2) C(213) 2.378(4) ?
Ti(2) Cl(2) 2.3852(14) ?
Ti(2) C(211) 2.385(5) ?
Ti(2) C(215) 2.397(4) ?
Ti(2) C(214) 2.420(4) ?
Ti(2) C(229) 2.433(4) ?
Ti(2) C(224) 2.491(4) ?
O(1) C(11) 1.359(5) ?
O(2) C(21) 1.356(5) ?
C(11) C(12) 1.397(6) ?
C(11) C(16) 1.405(6) ?
C(12) C(13) 1.387(6) ?
C(12) C(121) 1.480(6) ?
C(13) C(14) 1.384(6) ?
C(14) C(15) 1.393(6) ?
C(14) C(141) 1.534(6) ?
C(15) C(16) 1.402(6) ?
C(16) C(161) 1.529(6) ?
C(21) C(22) 1.400(6) ?
C(21) C(26) 1.405(6) ?
C(22) C(23) 1.381(6) ?
C(22) C(221) 1.475(6) ?
C(23) C(24) 1.392(6) ?
C(24) C(25) 1.384(6) ?
C(24) C(241) 1.546(6) ?
C(25) C(26) 1.397(6) ?
C(26) C(261) 1.519(6) ?
C(111) C(115) 1.383(7) ?
C(111) C(112) 1.406(6) ?
C(112) C(113) 1.398(7) ?
C(113) C(114) 1.384(7) ?
C(114) C(115) 1.401(7) ?
C(121) C(122) 1.402(6) ?
C(121) C(129) 1.437(6) ?
C(122) C(123) 1.395(6) ?
C(123) C(124) 1.427(6) ?
C(124) C(129) 1.416(6) ?
C(124) C(125) 1.420(7) ?
C(125) C(126) 1.353(7) ?
C(126) C(127) 1.414(7) ?
C(127) C(128) 1.361(7) ?
C(128) C(129) 1.427(6) ?
C(141) C(144) 1.464(8) ?
C(141) C(142) 1.493(7) ?
C(141) C(143) 1.574(8) ?
C(161) C(163) 1.528(6) ?
C(161) C(162) 1.537(6) ?
C(161) C(164) 1.538(6) ?
C(211) C(215) 1.399(6) ?
C(211) C(212) 1.406(6) ?
C(212) C(213) 1.406(6) ?
C(213) C(214) 1.391(6) ?
C(214) C(215) 1.407(6) ?
C(221) C(222) 1.396(6) ?
C(221) C(229) 1.438(6) ?
C(222) C(223) 1.419(6) ?
C(223) C(224) 1.420(6) ?
C(224) C(225) 1.424(6) ?
C(224) C(229) 1.431(6) ?
C(225) C(226) 1.352(6) ?
C(226) C(227) 1.413(6) ?
C(227) C(228) 1.362(6) ?
C(228) C(229) 1.413(6) ?
C(241) C(244) 1.524(7) ?
C(241) C(242) 1.533(7) ?
C(241) C(243) 1.543(6) ?
C(261) C(262) 1.535(7) ?
C(261) C(264) 1.539(6) ?
C(261) C(263) 1.541(6) ?
